data_4106422
loop_
_publ_author_name
'Weiping Liu'
'Yuanming Li'
'Kaisheng Liu'
'Zhiping Li'

_publ_section_title
;
 Iron-Catalyzed Carbonylation-Peroxidation of Alkenes with Aldehydes and
 Hydroperoxides
;
_journal_name_full 'Journal of the American Chemical Society'
_journal_page_first 10756
_journal_page_last 10759
_journal_paper_doi 10.1021/ja204226n
_journal_volume 133
_journal_year 2011
_chemical_formula_sum 'C25 H26 N4 O6'
_chemical_formula_weight 478.50
_chemical_name_systematic
; 
 ? 
;
_space_group_IT_number 2
_symmetry_cell_setting triclinic
_symmetry_space_group_name_Hall '-P 1'
_symmetry_space_group_name_H-M 'P -1'
_atom_sites_solution_hydrogens geom
_atom_sites_solution_primary direct
_atom_sites_solution_secondary difmap
_audit_creation_method SHELXL-97
_cell_angle_alpha 91.609(3)
_cell_angle_beta 93.379(3)
_cell_angle_gamma 92.450(3)
_cell_formula_units_Z 2
_cell_length_a 9.1415(17)
_cell_length_b 10.268(2)
_cell_length_c 12.839(3)
_cell_measurement_reflns_used 1982
_cell_measurement_temperature 296(2)
_cell_measurement_theta_max 27.85
_cell_measurement_theta_min 2.51
_cell_volume 1201.4(4)
_computing_cell_refinement 'Bruker SAINT'
_computing_data_collection 'Bruker APEX2'
_computing_data_reduction 'Bruker SAINT'
_computing_molecular_graphics 'Bruker SHELXTL'
_computing_publication_material 'Bruker SHELXTL'
_computing_structure_refinement 'SHELXL-97 (Sheldrick, 1997)'
_computing_structure_solution 'SHELXS-97 (Sheldrick, 1990)'
_diffrn_ambient_temperature 296(2)
_diffrn_measured_fraction_theta_full 0.991
_diffrn_measured_fraction_theta_max 0.991
_diffrn_measurement_device_type 'Bruker APEX-II CCD'
_diffrn_measurement_method '\f and \w scans'
_diffrn_radiation_monochromator graphite
_diffrn_radiation_source 'fine-focus sealed tube'
_diffrn_radiation_type MoK\a
_diffrn_radiation_wavelength 0.71073
_diffrn_reflns_av_R_equivalents 0.0251
_diffrn_reflns_av_sigmaI/netI 0.0493
_diffrn_reflns_limit_h_max 7
_diffrn_reflns_limit_h_min -10
_diffrn_reflns_limit_k_max 12
_diffrn_reflns_limit_k_min -12
_diffrn_reflns_limit_l_max 14
_diffrn_reflns_limit_l_min -15
_diffrn_reflns_number 6087
_diffrn_reflns_theta_full 25.01
_diffrn_reflns_theta_max 25.01
_diffrn_reflns_theta_min 1.99
_diffrn_standards_number 0
_exptl_absorpt_coefficient_mu 0.096
_exptl_absorpt_correction_T_max 0.9876
_exptl_absorpt_correction_T_min 0.9857
_exptl_absorpt_correction_type multi-scan
_exptl_absorpt_process_details SADABS
_exptl_crystal_colour BROWN
_exptl_crystal_density_diffrn 1.323
_exptl_crystal_density_meas ?
_exptl_crystal_description BLOCK
_exptl_crystal_F_000 504
_exptl_crystal_size_max 0.15
_exptl_crystal_size_mid 0.14
_exptl_crystal_size_min 0.13
_refine_diff_density_max 0.242
_refine_diff_density_min -0.267
_refine_diff_density_rms 0.049
_refine_ls_extinction_method none
_refine_ls_goodness_of_fit_ref 1.032
_refine_ls_hydrogen_treatment constr
_refine_ls_matrix_type full
_refine_ls_number_parameters 319
_refine_ls_number_reflns 4197
_refine_ls_number_restraints 0
_refine_ls_restrained_S_all 1.032
_refine_ls_R_factor_all 0.0697
_refine_ls_R_factor_gt 0.0443
_refine_ls_shift/su_max 0.000
_refine_ls_shift/su_mean 0.000
_refine_ls_structure_factor_coef Fsqd
_refine_ls_weighting_details 'calc w=1/[\s^2^(Fo^2^)+(0.0443P)^2^+0.5476P] where P=(Fo^2^+2Fc^2^)/3'
_refine_ls_weighting_scheme calc
_refine_ls_wR_factor_gt 0.0975
_refine_ls_wR_factor_ref 0.1085
_reflns_number_gt 3168
_reflns_number_total 4197
_reflns_threshold_expression >2sigma(I)
_cod_data_source_file ja204226n_si_002.cif
_cod_data_source_block n110310b
_cod_depositor_comments
;
The following automatic conversions were performed:

'_exptl_crystal_density_meas' value 'none' was changed to '?' - the
value is perceived as not measured.

Automatic conversion script
Id: cif_fix_values 3008 2015-01-20 13:52:24Z robertas 
;
_cod_database_code 4106422

loop_
_symmetry_equiv_pos_as_xyz
'x, y, z'
'-x, -y, -z'

loop_
_atom_site_label
_atom_site_type_symbol
_atom_site_fract_x
_atom_site_fract_y
_atom_site_fract_z
_atom_site_U_iso_or_equiv
_atom_site_adp_type
_atom_site_occupancy
_atom_site_symmetry_multiplicity
_atom_site_calc_flag
_atom_site_refinement_flags
O1 O 0.23195(16) 0.67707(10) 0.21993(8) 0.0190(3) Uani 1 1 d .
O2 O 0.16810(16) 0.79367(10) 0.26779(8) 0.0205(3) Uani 1 1 d .
O3 O 0.19743(18) 0.37172(11) 0.30523(9) 0.0290(4) Uani 1 1 d .
O4 O 0.04611(18) 0.22385(12) 0.36050(9) 0.0319(4) Uani 1 1 d .
O5 O -0.25137(18) -0.06218(12) 0.13248(10) 0.0336(4) Uani 1 1 d .
O6 O -0.27528(19) -0.02266(13) -0.03302(10) 0.0374(4) Uani 1 1 d .
N1 N 0.19457(19) 0.42343(13) 0.10585(10) 0.0194(4) Uani 1 1 d .
H1 H 0.2345 0.4471 0.1661 0.023 Uiso 1 1 calc R
N2 N 0.22964(19) 0.48851(12) 0.01832(10) 0.0189(4) Uani 1 1 d .
N3 N 0.1000(2) 0.28347(13) 0.28906(10) 0.0221(4) Uani 1 1 d .
N4 N -0.2203(2) 0.00106(14) 0.05610(12) 0.0256(4) Uani 1 1 d .
C1 C 0.0954(2) 0.32059(15) 0.09553(12) 0.0175(5) Uani 1 1 d .
C2 C 0.0471(2) 0.24907(15) 0.18214(12) 0.0191(5) Uani 1 1 d .
C3 C -0.0554(2) 0.14470(15) 0.16921(13) 0.0197(5) Uani 1 1 d .
H3A H -0.0859 0.0999 0.2266 0.024 Uiso 1 1 calc R
C4 C -0.1106(2) 0.10915(15) 0.06999(13) 0.0204(5) Uani 1 1 d .
C5 C -0.0668(2) 0.17620(15) -0.01773(13) 0.0206(5) Uani 1 1 d .
H5A H -0.1059 0.1510 -0.0841 0.025 Uiso 1 1 calc R
C6 C 0.0338(2) 0.27867(15) -0.00476(12) 0.0194(5) Uani 1 1 d .
H6 H 0.0628 0.3222 -0.0632 0.023 Uiso 1 1 calc R
C7 C 0.3351(2) 0.57739(15) 0.02660(12) 0.0172(5) Uani 1 1 d .
C8 C 0.3647(2) 0.64265(15) -0.07306(12) 0.0173(5) Uani 1 1 d .
C9 C 0.2857(2) 0.60058(15) -0.16648(13) 0.0193(5) Uani 1 1 d .
H9 H 0.2119 0.5356 -0.1645 0.023 Uiso 1 1 calc R
C10 C 0.3160(2) 0.65423(16) -0.26106(13) 0.0226(5) Uani 1 1 d .
H10 H 0.2626 0.6251 -0.3218 0.027 Uiso 1 1 calc R
C11 C 0.4261(3) 0.75171(17) -0.26567(13) 0.0261(5) Uani 1 1 d .
H11 H 0.4472 0.7872 -0.3292 0.031 Uiso 1 1 calc R
C12 C 0.5042(3) 0.79545(16) -0.17391(14) 0.0258(5) Uani 1 1 d .
H12 H 0.5775 0.8607 -0.1765 0.031 Uiso 1 1 calc R
C13 C 0.4737(2) 0.74234(16) -0.07819(13) 0.0212(5) Uani 1 1 d .
H13 H 0.5258 0.7733 -0.0175 0.025 Uiso 1 1 calc R
C14 C 0.4305(2) 0.61041(15) 0.12573(12) 0.0181(5) Uani 1 1 d .
H14A H 0.5287 0.6344 0.1063 0.022 Uiso 1 1 calc R
H14B H 0.4367 0.5325 0.1665 0.022 Uiso 1 1 calc R
C15 C 0.3773(2) 0.72112(15) 0.19561(12) 0.0172(5) Uani 1 1 d .
H15 H 0.3714 0.8008 0.1556 0.021 Uiso 1 1 calc R
C16 C 0.4763(2) 0.74808(16) 0.29345(12) 0.0191(5) Uani 1 1 d .
C17 C 0.5133(2) 0.64835(17) 0.36102(13) 0.0233(5) Uani 1 1 d .
H17 H 0.4820 0.5627 0.3436 0.028 Uiso 1 1 calc R
C18 C 0.5965(3) 0.67585(19) 0.45392(13) 0.0279(5) Uani 1 1 d .
H18 H 0.6203 0.6088 0.4982 0.033 Uiso 1 1 calc R
C19 C 0.6439(3) 0.8036(2) 0.48062(14) 0.0297(5) Uani 1 1 d .
H19 H 0.6983 0.8222 0.5432 0.036 Uiso 1 1 calc R
C20 C 0.6100(3) 0.90315(19) 0.41359(15) 0.0326(6) Uani 1 1 d .
H20 H 0.6428 0.9884 0.4308 0.039 Uiso 1 1 calc R
C21 C 0.5265(3) 0.87553(16) 0.32036(13) 0.0256(5) Uani 1 1 d .
H21 H 0.5043 0.9427 0.2758 0.031 Uiso 1 1 calc R
C22 C 0.0783(2) 0.75205(16) 0.35195(12) 0.0213(5) Uani 1 1 d .
C23 C 0.1694(3) 0.68923(19) 0.43830(13) 0.0308(6) Uani 1 1 d .
H23A H 0.2064 0.6094 0.4119 0.046 Uiso 1 1 calc R
H23B H 0.1093 0.6709 0.4954 0.046 Uiso 1 1 calc R
H23C H 0.2501 0.7477 0.4620 0.046 Uiso 1 1 calc R
C24 C -0.0484(3) 0.66087(19) 0.30834(15) 0.0324(6) Uani 1 1 d .
H24A H -0.1060 0.7048 0.2564 0.049 Uiso 1 1 calc R
H24B H -0.1088 0.6362 0.3638 0.049 Uiso 1 1 calc R
H24C H -0.0100 0.5843 0.2774 0.049 Uiso 1 1 calc R
C25 C 0.0228(3) 0.88243(17) 0.38927(14) 0.0295(6) Uani 1 1 d .
H25A H 0.1048 0.9411 0.4093 0.044 Uiso 1 1 calc R
H25B H -0.0356 0.8691 0.4481 0.044 Uiso 1 1 calc R
H25C H -0.0358 0.9191 0.3339 0.044 Uiso 1 1 calc R

loop_
_atom_site_aniso_label
_atom_site_aniso_U_11
_atom_site_aniso_U_22
_atom_site_aniso_U_33
_atom_site_aniso_U_23
_atom_site_aniso_U_13
_atom_site_aniso_U_12
O1 0.0192(10) 0.0187(5) 0.0193(5) -0.0030(4) 0.0040(6) 0.0025(6)
O2 0.0262(10) 0.0182(5) 0.0182(6) 0.0005(4) 0.0057(6) 0.0057(6)
O3 0.0390(12) 0.0287(6) 0.0183(6) 0.0020(5) -0.0029(6) -0.0069(7)
O4 0.0426(12) 0.0374(7) 0.0158(6) 0.0081(5) 0.0052(6) -0.0050(7)
O5 0.0379(12) 0.0287(7) 0.0345(7) 0.0068(5) 0.0084(7) -0.0081(7)
O6 0.0403(13) 0.0364(7) 0.0330(7) 0.0024(6) -0.0089(7) -0.0147(7)
N1 0.0249(13) 0.0193(7) 0.0136(6) 0.0022(5) -0.0008(7) -0.0025(7)
N2 0.0221(12) 0.0183(7) 0.0166(6) 0.0027(5) 0.0023(7) 0.0024(7)
N3 0.0285(13) 0.0224(7) 0.0158(7) 0.0034(5) 0.0016(7) 0.0032(7)
N4 0.0249(13) 0.0222(7) 0.0298(8) 0.0027(6) 0.0021(8) -0.0005(7)
C1 0.0178(14) 0.0175(8) 0.0179(8) 0.0029(6) 0.0016(8) 0.0052(8)
C2 0.0212(15) 0.0205(8) 0.0158(8) 0.0023(6) 0.0006(8) 0.0041(8)
C3 0.0217(15) 0.0187(8) 0.0198(8) 0.0053(6) 0.0056(8) 0.0062(8)
C4 0.0185(15) 0.0181(8) 0.0249(8) 0.0028(6) 0.0022(9) 0.0026(8)
C5 0.0233(15) 0.0200(8) 0.0183(8) 0.0005(6) -0.0014(9) 0.0035(8)
C6 0.0238(15) 0.0194(8) 0.0156(7) 0.0044(6) 0.0014(8) 0.0037(8)
C7 0.0185(14) 0.0175(8) 0.0158(8) -0.0007(6) 0.0005(8) 0.0044(8)
C8 0.0191(14) 0.0162(7) 0.0170(8) 0.0003(6) 0.0025(8) 0.0046(8)
C9 0.0184(14) 0.0187(8) 0.0207(8) 0.0022(6) -0.0007(8) 0.0008(8)
C10 0.0254(15) 0.0237(8) 0.0184(8) -0.0001(6) -0.0027(9) 0.0032(9)
C11 0.0313(16) 0.0296(9) 0.0182(8) 0.0071(7) 0.0050(9) 0.0006(9)
C12 0.0272(16) 0.0233(8) 0.0265(9) 0.0035(7) 0.0026(9) -0.0058(9)
C13 0.0232(15) 0.0212(8) 0.0191(8) -0.0005(6) 0.0004(9) 0.0001(8)
C14 0.0197(15) 0.0191(8) 0.0160(8) 0.0028(6) 0.0021(8) 0.0027(8)
C15 0.0164(14) 0.0190(8) 0.0163(7) 0.0022(6) 0.0009(8) 0.0002(8)
C16 0.0156(14) 0.0261(8) 0.0160(8) -0.0001(6) 0.0038(8) 0.0009(8)
C17 0.0248(16) 0.0249(8) 0.0199(8) 0.0015(6) -0.0002(9) 0.0007(9)
C18 0.0250(16) 0.0400(10) 0.0190(8) 0.0055(7) 0.0000(9) 0.0050(10)
C19 0.0203(16) 0.0485(11) 0.0194(8) -0.0046(8) -0.0028(9) 0.0001(10)
C20 0.0315(18) 0.0335(10) 0.0309(10) -0.0074(8) -0.0026(10) -0.0085(10)
C21 0.0295(16) 0.0241(9) 0.0228(8) 0.0016(7) 0.0002(9) -0.0014(9)
C22 0.0244(15) 0.0237(8) 0.0162(7) 0.0016(6) 0.0036(8) 0.0014(8)
C23 0.0365(18) 0.0390(10) 0.0179(8) 0.0056(7) 0.0041(9) 0.0087(10)
C24 0.0292(17) 0.0361(10) 0.0318(10) -0.0054(8) 0.0063(10) -0.0030(10)
C25 0.0358(17) 0.0286(9) 0.0251(9) -0.0001(7) 0.0092(10) 0.0050(10)

loop_
_atom_type_symbol
_atom_type_description
_atom_type_scat_dispersion_real
_atom_type_scat_dispersion_imag
_atom_type_scat_source
C C 0.0033 0.0016 'International Tables Vol C Tables 4.2.6.8 and 6.1.1.4'
H H 0.0000 0.0000 'International Tables Vol C Tables 4.2.6.8 and 6.1.1.4'
N N 0.0061 0.0033 'International Tables Vol C Tables 4.2.6.8 and 6.1.1.4'
O O 0.0106 0.0060 'International Tables Vol C Tables 4.2.6.8 and 6.1.1.4'

loop_
_geom_angle_atom_site_label_1
_geom_angle_atom_site_label_2
_geom_angle_atom_site_label_3
_geom_angle
C15 O1 O2 104.57(11)
C22 O2 O1 108.86(11)
C1 N1 N2 118.69(13)
C1 N1 H1 120.7
N2 N1 H1 120.7
C7 N2 N1 118.51(14)
O4 N3 O3 122.36(14)
O4 N3 C2 118.38(14)
O3 N3 C2 119.26(13)
O5 N4 O6 123.60(15)
O5 N4 C4 118.92(15)
O6 N4 C4 117.47(14)
N1 C1 C6 120.44(14)
N1 C1 C2 123.20(15)
C6 C1 C2 116.35(15)
C3 C2 C1 121.91(15)
C3 C2 N3 116.31(14)
C1 C2 N3 121.76(15)
C4 C3 C2 118.79(15)
C4 C3 H3A 120.6
C2 C3 H3A 120.6
C3 C4 C5 121.53(16)
C3 C4 N4 119.03(15)
C5 C4 N4 119.43(15)
C6 C5 C4 119.54(16)
C6 C5 H5A 120.2
C4 C5 H5A 120.2
C5 C6 C1 121.88(15)
C5 C6 H6 119.1
C1 C6 H6 119.1
N2 C7 C8 114.40(15)
N2 C7 C14 124.80(14)
C8 C7 C14 120.69(15)
C13 C8 C9 118.08(15)
C13 C8 C7 122.09(15)
C9 C8 C7 119.78(15)
C10 C9 C8 121.21(16)
C10 C9 H9 119.4
C8 C9 H9 119.4
C9 C10 C11 120.31(16)
C9 C10 H10 119.8
C11 C10 H10 119.8
C12 C11 C10 119.23(15)
C12 C11 H11 120.4
C10 C11 H11 120.4
C11 C12 C13 120.76(17)
C11 C12 H12 119.6
C13 C12 H12 119.6
C12 C13 C8 120.39(16)
C12 C13 H13 119.8
C8 C13 H13 119.8
C7 C14 C15 115.50(17)
C7 C14 H14A 108.4
C15 C14 H14A 108.4
C7 C14 H14B 108.4
C15 C14 H14B 108.4
H14A C14 H14B 107.5
O1 C15 C16 111.68(13)
O1 C15 C14 104.29(13)
C16 C15 C14 112.80(17)
O1 C15 H15 109.3
C16 C15 H15 109.3
C14 C15 H15 109.3
C21 C16 C17 118.61(16)
C21 C16 C15 119.90(16)
C17 C16 C15 121.41(14)
C18 C17 C16 120.78(16)
C18 C17 H17 119.6
C16 C17 H17 119.6
C19 C18 C17 120.04(17)
C19 C18 H18 120.0
C17 C18 H18 120.0
C20 C19 C18 119.80(18)
C20 C19 H19 120.1
C18 C19 H19 120.1
C19 C20 C21 120.15(17)
C19 C20 H20 119.9
C21 C20 H20 119.9
C16 C21 C20 120.61(17)
C16 C21 H21 119.7
C20 C21 H21 119.7
O2 C22 C23 111.59(18)
O2 C22 C25 100.90(13)
C23 C22 C25 111.20(15)
O2 C22 C24 109.96(14)
C23 C22 C24 111.66(15)
C25 C22 C24 111.06(19)
C22 C23 H23A 109.5
C22 C23 H23B 109.5
H23A C23 H23B 109.5
C22 C23 H23C 109.5
H23A C23 H23C 109.5
H23B C23 H23C 109.5
C22 C24 H24A 109.5
C22 C24 H24B 109.5
H24A C24 H24B 109.5
C22 C24 H24C 109.5
H24A C24 H24C 109.5
H24B C24 H24C 109.5
C22 C25 H25A 109.5
C22 C25 H25B 109.5
H25A C25 H25B 109.5
C22 C25 H25C 109.5
H25A C25 H25C 109.5
H25B C25 H25C 109.5

loop_
_geom_bond_atom_site_label_1
_geom_bond_atom_site_label_2
_geom_bond_distance
O1 C15 1.440(2)
O1 O2 1.4874(17)
O2 C22 1.457(2)
O3 N3 1.248(2)
O4 N3 1.2319(18)
O5 N4 1.2316(19)
O6 N4 1.236(2)
N1 C1 1.361(2)
N1 N2 1.3706(18)
N1 H1 0.8600
N2 C7 1.296(2)
N3 C2 1.457(2)
N4 C4 1.463(2)
C1 C6 1.422(2)
C1 C2 1.431(2)
C2 C3 1.393(2)
C3 C4 1.376(2)
C3 H3A 0.9300
C4 C5 1.406(2)
C5 C6 1.367(2)
C5 H5A 0.9300
C6 H6 0.9300
C7 C8 1.494(2)
C7 C14 1.521(2)
C8 C13 1.403(2)
C8 C9 1.411(2)
C9 C10 1.385(2)
C9 H9 0.9300
C10 C11 1.394(3)
C10 H10 0.9300
C11 C12 1.394(3)
C11 H11 0.9300
C12 C13 1.397(2)
C12 H12 0.9300
C13 H13 0.9300
C14 C15 1.541(2)
C14 H14A 0.9700
C14 H14B 0.9700
C15 C16 1.516(2)
C15 H15 0.9800
C16 C21 1.396(2)
C16 C17 1.400(2)
C17 C18 1.391(3)
C17 H17 0.9300
C18 C19 1.391(3)
C18 H18 0.9300
C19 C20 1.388(3)
C19 H19 0.9300
C20 C21 1.396(3)
C20 H20 0.9300
C21 H21 0.9300
C22 C23 1.522(3)
C22 C25 1.527(3)
C22 C24 1.528(3)
C23 H23A 0.9600
C23 H23B 0.9600
C23 H23C 0.9600
C24 H24A 0.9600
C24 H24B 0.9600
C24 H24C 0.9600
C25 H25A 0.9600
C25 H25B 0.9600
C25 H25C 0.9600

loop_
_geom_torsion_atom_site_label_1
_geom_torsion_atom_site_label_2
_geom_torsion_atom_site_label_3
_geom_torsion_atom_site_label_4
_geom_torsion
C15 O1 O2 C22 -142.63(13)
C1 N1 N2 C7 -172.88(18)
N2 N1 C1 C6 2.4(3)
N2 N1 C1 C2 -177.66(18)
N1 C1 C2 C3 179.57(19)
C6 C1 C2 C3 -0.5(3)
N1 C1 C2 N3 1.1(3)
C6 C1 C2 N3 -178.99(18)
O4 N3 C2 C3 -3.7(3)
O3 N3 C2 C3 176.34(18)
O4 N3 C2 C1 174.85(18)
O3 N3 C2 C1 -5.1(3)
C1 C2 C3 C4 0.5(3)
N3 C2 C3 C4 179.09(18)
C2 C3 C4 C5 -0.5(3)
C2 C3 C4 N4 -178.92(18)
O5 N4 C4 C3 -5.9(3)
O6 N4 C4 C3 175.08(19)
O5 N4 C4 C5 175.59(18)
O6 N4 C4 C5 -3.4(3)
C3 C4 C5 C6 0.4(3)
N4 C4 C5 C6 178.88(18)
C4 C5 C6 C1 -0.4(3)
N1 C1 C6 C5 -179.60(19)
C2 C1 C6 C5 0.4(3)
N1 N2 C7 C8 -179.95(16)
N1 N2 C7 C14 3.8(3)
N2 C7 C8 C13 179.13(18)
C14 C7 C8 C13 -4.5(3)
N2 C7 C8 C9 -3.4(3)
C14 C7 C8 C9 173.03(18)
C13 C8 C9 C10 1.1(3)
C7 C8 C9 C10 -176.49(19)
C8 C9 C10 C11 0.0(3)
C9 C10 C11 C12 -0.7(3)
C10 C11 C12 C13 0.3(3)
C11 C12 C13 C8 0.8(3)
C9 C8 C13 C12 -1.5(3)
C7 C8 C13 C12 176.06(19)
N2 C7 C14 C15 -92.8(2)
C8 C7 C14 C15 91.2(2)
O2 O1 C15 C16 69.53(16)
O2 O1 C15 C14 -168.36(11)
C7 C14 C15 O1 58.03(17)
C7 C14 C15 C16 179.41(14)
O1 C15 C16 C21 -112.90(19)
C14 C15 C16 C21 130.02(19)
O1 C15 C16 C17 64.0(2)
C14 C15 C16 C17 -53.1(2)
C21 C16 C17 C18 1.1(3)
C15 C16 C17 C18 -175.8(2)
C16 C17 C18 C19 -0.1(3)
C17 C18 C19 C20 -1.0(3)
C18 C19 C20 C21 0.9(4)
C17 C16 C21 C20 -1.1(3)
C15 C16 C21 C20 175.9(2)
C19 C20 C21 C16 0.1(4)
O1 O2 C22 C23 62.39(16)
O1 O2 C22 C25 -179.43(14)
O1 O2 C22 C24 -62.09(19)
